data_7125205
loop_
_publ_author_name
'Miyano, Tetsuya'
'Sakai, Tatsuya'
'Hisaki, Ichiro'
'Ichida, Hideki'
'Kanematsu, Yasuo'
'Tohnai, Norimitsu'

_publ_section_title
;
 Hierarchical construction of SHG-active polar crystals by using
 multi-component crystals.
;
_journal_issue 94
_journal_name_full 'Chemical communications (Cambridge, England)'
_journal_page_first 13710
_journal_page_last 13713
_journal_paper_doi 10.1039/c6cc07544d
_journal_volume 52
_journal_year 2016
_chemical_absolute_configuration 'CHOOSE rm ad rmad syn or unk'
_chemical_formula_moiety 'C22 H27 Cl N4 O4 S2'
_chemical_formula_sum 'C22 H27 Cl N4 O4 S2'
_chemical_formula_weight 511.05
_chemical_name_systematic
'(E)-4-((4-aminophenyl)diazenyl)benzenesulfonic acid/(R)-1-(4-chlorophenyl)ethan-1-amine/dimethyl sulfoxide'
_space_group_crystal_system monoclinic
_space_group_IT_number 4
_space_group_name_Hall 'P 2yb'
_space_group_name_H-M_alt 'P 1 21 1'
_atom_sites_solution_hydrogens geom
_atom_sites_solution_primary direct
_atom_sites_solution_secondary difmap
_audit_update_record
;
2016-09-14 deposited with the CCDC.
2016-10-25 downloaded from the CCDC.
;
_cell_angle_alpha 90.0000
_cell_angle_beta 108.5280(11)
_cell_angle_gamma 90.0000
_cell_formula_units_Z 2
_cell_length_a 5.99452(11)
_cell_length_b 23.7139(4)
_cell_length_c 9.33438(17)
_cell_measurement_reflns_used 10363
_cell_measurement_temperature 213
_cell_measurement_theta_max 68.25
_cell_measurement_theta_min 3.73
_cell_volume 1258.14(4)
_computing_cell_refinement 'RAPID AUTO'
_computing_data_collection 'RAPID AUTO (Rigaku, ????)'
_computing_data_reduction 'RAPID AUTO'
_computing_molecular_graphics 'CrystalStructure 4.2'
_computing_publication_material 'CrystalStructure 4.2 (Rigaku, 2015)'
_computing_structure_refinement 'SHELXL Version 2014/7 (Sheldrick, 2008)'
_computing_structure_solution 'SHELXT Version 2014/5 (Sheldrick, 2014)'
_diffrn_ambient_temperature 213
_diffrn_detector_area_resol_mean 10.000
_diffrn_measured_fraction_theta_full 0.977
_diffrn_measured_fraction_theta_max 0.974
_diffrn_measurement_device_type 'Rigaku R-AXIS RAPID'
_diffrn_measurement_method \w
_diffrn_radiation_type 'Cu K\a'
_diffrn_radiation_wavelength 1.54187
_diffrn_reflns_av_R_equivalents 0.1336
_diffrn_reflns_Laue_measured_fraction_full 0.977
_diffrn_reflns_Laue_measured_fraction_max 0.974
_diffrn_reflns_limit_h_max 6
_diffrn_reflns_limit_h_min -6
_diffrn_reflns_limit_k_max 28
_diffrn_reflns_limit_k_min -28
_diffrn_reflns_limit_l_max 11
_diffrn_reflns_limit_l_min -11
_diffrn_reflns_number 12525
_diffrn_reflns_point_group_measured_fraction_full 0.956
_diffrn_reflns_point_group_measured_fraction_max 0.951
_diffrn_reflns_theta_full 67.687
_diffrn_reflns_theta_max 68.246
_diffrn_reflns_theta_min 3.728
_diffrn_standards_number 0
_exptl_absorpt_coefficient_mu 3.193
_exptl_absorpt_correction_T_max 0.727
_exptl_absorpt_correction_T_min 0.468
_exptl_absorpt_correction_type multi-scan
_exptl_absorpt_process_details 'ABSCOR (Rigaku, 1995)'
_exptl_crystal_colour red
_exptl_crystal_density_diffrn 1.349
_exptl_crystal_density_method 'not measured'
_exptl_crystal_description block
_exptl_crystal_F_000 536.00
_exptl_crystal_recrystallization_method 'Re-crystallisation from solvent: methanol/DMSO'
_exptl_crystal_size_max 0.800
_exptl_crystal_size_mid 0.200
_exptl_crystal_size_min 0.100
_refine_diff_density_max 0.45
_refine_diff_density_min -0.61
_refine_ls_abs_structure_details
;
 Flack x determined using 716 quotients [(I+)-(I-)]/[(I+)+(I-)]
 (Parsons, Flack and Wagner, Acta Cryst. B69 (2013) 249-259).
;
_refine_ls_abs_structure_Flack 0.02(2)
_refine_ls_extinction_method none
_refine_ls_goodness_of_fit_ref 1.086
_refine_ls_hydrogen_treatment constr
_refine_ls_number_parameters 302
_refine_ls_number_reflns 4386
_refine_ls_number_restraints 1
_refine_ls_R_factor_all 0.1164
_refine_ls_R_factor_gt 0.0789
_refine_ls_shift/su_max 0.000
_refine_ls_structure_factor_coef Fsqd
_refine_ls_weighting_details 'w = 1/[\s^2^(Fo^2^)+(0.0679P)^2^] where P=(Fo^2^+2Fc^2^)/3'
_refine_ls_weighting_scheme calc
_refine_ls_wR_factor_gt 0.1667
_refine_ls_wR_factor_ref 0.2167
_reflns_Friedel_coverage 0.901
_reflns_Friedel_fraction_full 0.933
_reflns_Friedel_fraction_max 0.926
_reflns_number_gt 2616
_reflns_number_total 4386
_reflns_threshold_expression F^2^>2.0\s(F^2^)
_cod_data_source_file c6cc07544d2.cif
_cod_data_source_block 1-DMSO
_cod_database_code 7125205

loop_
_space_group_symop_id
_space_group_symop_operation_xyz
1 +X,+Y,+Z
2 -X,1/2+Y,-Z

loop_
_atom_site_label
_atom_site_type_symbol
_atom_site_fract_x
_atom_site_fract_y
_atom_site_fract_z
_atom_site_U_iso_or_equiv
_atom_site_adp_type
_atom_site_occupancy
_atom_site_site_symmetry_order
_atom_site_calc_flag
_atom_site_refinement_flags_posn
_atom_site_refinement_flags_adp
Cl1 Cl 0.2943(9) 0.63661(15) 0.5729(5) 0.1109(15) Uani 1 1 d . .
S1 S 0.9398(5) 0.35748(9) 0.5746(3) 0.0540(7) Uani 1 1 d . .
S2 S -0.0670(7) 0.25401(16) 0.0633(4) 0.0897(12) Uani 1 1 d . .
O1 O 1.1928(11) 0.3530(3) 0.5967(8) 0.0554(16) Uani 1 1 d . .
O2 O 0.8405(15) 0.3087(3) 0.6239(9) 0.074(2) Uani 1 1 d . .
O3 O 0.8096(13) 0.3742(3) 0.4185(7) 0.063(2) Uani 1 1 d . .
O4 O 0.1449(16) 0.2888(4) 0.1218(11) 0.091(3) Uani 1 1 d . .
N1 N 0.8189(16) 0.5581(3) 0.9272(9) 0.051(2) Uani 1 1 d . .
N2 N 0.6414(17) 0.5580(3) 0.9763(9) 0.054(2) Uani 1 1 d . .
N3 N 0.5535(17) 0.7440(4) 1.3210(11) 0.074(3) Uani 1 1 d . .
H3A H 0.4379 0.7460 1.3584 0.089 Uiso 1 1 calc R U
H3B H 0.6565 0.7711 1.3376 0.089 Uiso 1 1 calc R U
N4 N 0.3116(16) 0.3702(3) 0.3273(9) 0.060(2) Uani 1 1 d . .
H4A H 0.2576 0.3697 0.4069 0.072 Uiso 1 1 calc R U
H4B H 0.4696 0.3726 0.3604 0.072 Uiso 1 1 calc R U
H4C H 0.2677 0.3384 0.2733 0.072 Uiso 1 1 calc R U
C1 C 0.9074(16) 0.4146(4) 0.6848(10) 0.046(2) Uani 1 1 d . .
C2 C 1.0437(18) 0.4624(4) 0.6971(12) 0.055(3) Uani 1 1 d . .
H2 H 1.1607 0.4632 0.6499 0.066 Uiso 1 1 calc R U
C3 C 1.0119(19) 0.5094(4) 0.7780(12) 0.057(3) Uani 1 1 d . .
H3 H 1.1077 0.5415 0.7863 0.068 Uiso 1 1 calc R U
C4 C 0.8355(17) 0.5085(4) 0.8469(10) 0.046(2) Uani 1 1 d . .
C5 C 0.6999(19) 0.4601(4) 0.8381(12) 0.055(2) Uani 1 1 d . .
H5 H 0.5859 0.4589 0.8877 0.066 Uiso 1 1 calc R U
C6 C 0.7324(19) 0.4136(4) 0.7563(12) 0.058(3) Uani 1 1 d . .
H6 H 0.6376 0.3814 0.7486 0.069 Uiso 1 1 calc R U
C7 C 0.6261(17) 0.6076(4) 1.0625(11) 0.050(2) Uani 1 1 d . .
C8 C 0.783(2) 0.6515(4) 1.0890(12) 0.059(3) Uani 1 1 d . .
H8 H 0.9048 0.6510 1.0454 0.070 Uiso 1 1 calc R U
C9 C 0.765(2) 0.6964(4) 1.1785(14) 0.065(3) Uani 1 1 d . .
H9 H 0.8790 0.7252 1.2008 0.078 Uiso 1 1 calc R U
C10 C 0.5729(19) 0.6988(4) 1.2370(13) 0.057(3) Uani 1 1 d . .
C11 C 0.4154(19) 0.6540(4) 1.2058(12) 0.054(2) Uani 1 1 d . .
H11 H 0.2894 0.6545 1.2453 0.065 Uiso 1 1 calc R U
C12 C 0.4387(18) 0.6091(4) 1.1189(12) 0.057(3) Uani 1 1 d . .
H12 H 0.3283 0.5796 1.0978 0.068 Uiso 1 1 calc R U
C13 C 0.2309(18) 0.4735(4) 0.3189(11) 0.051(2) Uani 1 1 d . .
C14 C 0.452(2) 0.4922(4) 0.4123(11) 0.057(3) Uani 1 1 d . .
H14 H 0.5882 0.4707 0.4221 0.068 Uiso 1 1 calc R U
C15 C 0.467(3) 0.5427(5) 0.4895(14) 0.076(4) Uani 1 1 d . .
H15 H 0.6144 0.5556 0.5520 0.091 Uiso 1 1 calc R U
C16 C 0.270(3) 0.5739(5) 0.4755(14) 0.076(4) Uani 1 1 d . .
C17 C 0.050(3) 0.5554(5) 0.3853(15) 0.075(4) Uani 1 1 d . .
H17 H -0.0863 0.5765 0.3770 0.090 Uiso 1 1 calc R U
C18 C 0.038(2) 0.5050(5) 0.3082(13) 0.063(3) Uani 1 1 d . .
H18 H -0.1099 0.4922 0.2463 0.076 Uiso 1 1 calc R U
C19 C 0.2112(19) 0.4203(4) 0.2295(12) 0.057(3) Uani 1 1 d . .
H19 H 0.0420 0.4129 0.1782 0.068 Uiso 1 1 calc R U
C20 C 0.333(2) 0.4233(5) 0.1078(12) 0.072(3) Uani 1 1 d . .
H20A H 0.2991 0.3893 0.0471 0.086 Uiso 1 1 calc R U
H20B H 0.5016 0.4267 0.1558 0.086 Uiso 1 1 calc R U
H20C H 0.2753 0.4558 0.0437 0.086 Uiso 1 1 calc R U
C21 C -0.030(6) 0.2058(10) 0.211(3) 0.247(17) Uani 1 1 d . .
H21A H -0.1593 0.2098 0.2526 0.296 Uiso 1 1 calc R U
H21B H 0.1172 0.2133 0.2901 0.296 Uiso 1 1 calc R U
H21C H -0.0292 0.1678 0.1737 0.296 Uiso 1 1 calc R U
C22 C -0.305(3) 0.2966(9) 0.074(2) 0.170(11) Uani 1 1 d . .
H22A H -0.3039 0.2987 0.1780 0.204 Uiso 1 1 calc R U
H22B H -0.4526 0.2801 0.0121 0.204 Uiso 1 1 calc R U
H22C H -0.2896 0.3342 0.0375 0.204 Uiso 1 1 calc R U

loop_
_atom_site_aniso_label
_atom_site_aniso_U_11
_atom_site_aniso_U_22
_atom_site_aniso_U_33
_atom_site_aniso_U_23
_atom_site_aniso_U_13
_atom_site_aniso_U_12
Cl1 0.165(4) 0.084(2) 0.091(3) -0.0139(18) 0.050(3) 0.016(2)
S1 0.0587(16) 0.0470(13) 0.0589(15) 0.0028(11) 0.0222(12) -0.0003(12)
S2 0.094(3) 0.084(2) 0.104(3) -0.035(2) 0.050(2) -0.0271(19)
O1 0.039(4) 0.056(4) 0.075(4) 0.005(4) 0.022(3) 0.005(3)
O2 0.093(6) 0.046(4) 0.098(6) 0.005(4) 0.052(5) -0.003(4)
O3 0.067(5) 0.069(5) 0.045(4) -0.007(3) 0.008(3) 0.013(4)
O4 0.082(6) 0.083(6) 0.110(7) -0.035(5) 0.034(5) -0.036(5)
N1 0.054(5) 0.050(5) 0.050(5) -0.001(4) 0.019(4) -0.005(4)
N2 0.060(6) 0.045(4) 0.055(5) 0.004(4) 0.015(4) 0.002(4)
N3 0.065(7) 0.060(5) 0.107(8) -0.028(5) 0.039(6) -0.010(5)
N4 0.069(6) 0.060(5) 0.053(5) 0.002(4) 0.021(4) -0.007(4)
C1 0.043(6) 0.043(5) 0.043(5) 0.001(4) 0.001(4) -0.004(4)
C2 0.045(6) 0.065(6) 0.056(6) 0.003(5) 0.014(5) -0.002(5)
C3 0.062(7) 0.050(6) 0.062(6) -0.007(5) 0.025(5) -0.012(5)
C4 0.042(5) 0.049(5) 0.042(5) 0.002(4) 0.007(4) 0.001(4)
C5 0.053(6) 0.063(6) 0.050(6) -0.001(5) 0.018(5) -0.005(5)
C6 0.059(7) 0.052(6) 0.062(7) 0.003(5) 0.018(5) -0.003(5)
C7 0.048(6) 0.044(5) 0.059(6) -0.006(4) 0.017(5) 0.001(4)
C8 0.063(7) 0.050(6) 0.067(7) -0.010(5) 0.027(6) -0.012(5)
C9 0.059(7) 0.059(7) 0.082(8) -0.008(6) 0.030(6) -0.010(5)
C10 0.056(7) 0.046(6) 0.070(7) -0.007(5) 0.022(6) -0.004(5)
C11 0.055(6) 0.050(5) 0.063(6) -0.006(5) 0.028(5) -0.002(4)
C12 0.055(6) 0.043(5) 0.068(7) 0.010(5) 0.014(5) -0.005(5)
C13 0.044(6) 0.054(6) 0.052(6) 0.017(4) 0.009(5) 0.007(4)
C14 0.071(7) 0.050(6) 0.046(6) 0.000(4) 0.015(5) -0.002(5)
C15 0.097(10) 0.061(7) 0.059(7) 0.011(6) 0.009(7) 0.010(7)
C16 0.104(11) 0.056(7) 0.071(8) 0.018(6) 0.033(8) 0.013(7)
C17 0.086(10) 0.064(7) 0.078(9) 0.028(6) 0.031(8) 0.021(6)
C18 0.051(6) 0.069(7) 0.069(7) 0.011(6) 0.018(6) 0.012(5)
C19 0.056(7) 0.059(6) 0.058(6) 0.002(5) 0.021(5) -0.010(5)
C20 0.081(9) 0.089(8) 0.048(6) -0.003(5) 0.024(6) 0.008(7)
C21 0.46(5) 0.17(2) 0.15(2) -0.017(17) 0.15(3) -0.12(3)
C22 0.110(14) 0.23(2) 0.20(2) -0.142(19) 0.081(14) -0.029(15)

loop_
_atom_type_symbol
_atom_type_description
_atom_type_scat_dispersion_real
_atom_type_scat_dispersion_imag
_atom_type_scat_source
C C 0.0181 0.0091
;
International Tables for Crystallography
(Vol. C, Tables 4.2.6.8 and 6.1.1.4)
;
H H 0.0000 0.0000
;
International Tables for Crystallography
(Vol. C, Table 6.1.1.4)
;
Cl Cl 0.3639 0.7018
;
International Tables for Crystallography
(Vol. C, Tables 4.2.6.8 and 6.1.1.4)
;
N N 0.0311 0.0180
;
International Tables for Crystallography
(Vol. C, Tables 4.2.6.8 and 6.1.1.4)
;
O O 0.0492 0.0322
;
International Tables for Crystallography
(Vol. C, Tables 4.2.6.8 and 6.1.1.4)
;
S S 0.3331 0.5567
;
International Tables for Crystallography
(Vol. C, Tables 4.2.6.8 and 6.1.1.4)
;

loop_
_geom_angle_atom_site_label_1
_geom_angle_atom_site_label_2
_geom_angle_atom_site_label_3
_geom_angle
O2 S1 O1 114.2(4)
O2 S1 O3 112.9(5)
O1 S1 O3 111.0(4)
O2 S1 C1 107.4(5)
O1 S1 C1 106.0(4)
O3 S1 C1 104.5(4)
O4 S2 C21 101.3(10)
O4 S2 C22 106.0(7)
C21 S2 C22 103.1(13)
N2 N1 C4 113.1(8)
N1 N2 C7 113.8(8)
C10 N3 H3A 120.0
C10 N3 H3B 120.0
H3A N3 H3B 120.0
C19 N4 H4A 109.5
C19 N4 H4B 109.5
H4A N4 H4B 109.5
C19 N4 H4C 109.5
H4A N4 H4C 109.5
H4B N4 H4C 109.5
C2 C1 C6 118.9(9)
C2 C1 S1 120.8(8)
C6 C1 S1 120.2(7)
C1 C2 C3 121.6(10)
C1 C2 H2 119.2
C3 C2 H2 119.2
C2 C3 C4 119.2(9)
C2 C3 H3 120.4
C4 C3 H3 120.4
C5 C4 C3 119.8(9)
C5 C4 N1 125.3(9)
C3 C4 N1 114.8(8)
C6 C5 C4 120.3(10)
C6 C5 H5 119.8
C4 C5 H5 119.8
C5 C6 C1 120.1(9)
C5 C6 H6 120.0
C1 C6 H6 120.0
C8 C7 C12 120.4(9)
C8 C7 N2 123.8(9)
C12 C7 N2 115.8(9)
C7 C8 C9 120.9(10)
C7 C8 H8 119.6
C9 C8 H8 119.6
C8 C9 C10 119.5(10)
C8 C9 H9 120.3
C10 C9 H9 120.3
N3 C10 C11 123.2(10)
N3 C10 C9 118.9(9)
C11 C10 C9 117.9(9)
C12 C11 C10 121.8(10)
C12 C11 H11 119.1
C10 C11 H11 119.1
C11 C12 C7 119.4(10)
C11 C12 H12 120.3
C7 C12 H12 120.3
C18 C13 C14 119.3(10)
C18 C13 C19 120.6(10)
C14 C13 C19 120.1(9)
C15 C14 C13 119.1(11)
C15 C14 H14 120.5
C13 C14 H14 120.5
C16 C15 C14 120.5(13)
C16 C15 H15 119.8
C14 C15 H15 119.8
C15 C16 C17 120.9(13)
C15 C16 Cl1 119.5(12)
C17 C16 Cl1 119.6(11)
C18 C17 C16 118.0(12)
C18 C17 H17 121.0
C16 C17 H17 121.0
C13 C18 C17 122.3(11)
C13 C18 H18 118.9
C17 C18 H18 118.9
C13 C19 N4 112.4(8)
C13 C19 C20 113.7(9)
N4 C19 C20 107.1(9)
C13 C19 H19 107.8
N4 C19 H19 107.8
C20 C19 H19 107.8
C19 C20 H20A 109.5
C19 C20 H20B 109.5
H20A C20 H20B 109.5
C19 C20 H20C 109.5
H20A C20 H20C 109.5
H20B C20 H20C 109.5
S2 C21 H21A 109.5
S2 C21 H21B 109.5
H21A C21 H21B 109.5
S2 C21 H21C 109.5
H21A C21 H21C 109.5
H21B C21 H21C 109.5
S2 C22 H22A 109.5
S2 C22 H22B 109.5
H22A C22 H22B 109.5
S2 C22 H22C 109.5
H22A C22 H22C 109.5
H22B C22 H22C 109.5

loop_
_geom_bond_atom_site_label_1
_geom_bond_atom_site_label_2
_geom_bond_distance
Cl1 C16 1.726(13)
S1 O2 1.441(7)
S1 O1 1.468(6)
S1 O3 1.471(7)
S1 C1 1.748(10)
S2 O4 1.467(8)
S2 C21 1.75(2)
S2 C22 1.778(17)
N1 N2 1.285(11)
N1 C4 1.415(11)
N2 C7 1.445(12)
N3 C10 1.356(12)
N3 H3A 0.8700
N3 H3B 0.8700
N4 C19 1.502(12)
N4 H4A 0.9000
N4 H4B 0.9000
N4 H4C 0.9000
C1 C2 1.381(12)
C1 C6 1.411(14)
C2 C3 1.394(14)
C2 H2 0.9400
C3 C4 1.401(14)
C3 H3 0.9400
C4 C5 1.394(13)
C5 C6 1.390(14)
C5 H5 0.9400
C6 H6 0.9400
C7 C8 1.373(13)
C7 C12 1.384(14)
C8 C9 1.377(14)
C8 H8 0.9400
C9 C10 1.425(15)
C9 H9 0.9400
C10 C11 1.389(12)
C11 C12 1.373(14)
C11 H11 0.9400
C12 H12 0.9400
C13 C18 1.355(13)
C13 C14 1.408(14)
C13 C19 1.497(14)
C14 C15 1.387(15)
C14 H14 0.9400
C15 C16 1.364(18)
C15 H15 0.9400
C16 C17 1.392(18)
C17 C18 1.385(15)
C17 H17 0.9400
C18 H18 0.9400
C19 C20 1.534(14)
C19 H19 0.9900
C20 H20A 0.9700
C20 H20B 0.9700
C20 H20C 0.9700
C21 H21A 0.9700
C21 H21B 0.9700
C21 H21C 0.9700
C22 H22A 0.9700
C22 H22B 0.9700
C22 H22C 0.9700

loop_
_geom_hbond_atom_site_label_D
_geom_hbond_atom_site_label_H
_geom_hbond_atom_site_label_A
_geom_hbond_site_symmetry_A
_geom_hbond_distance_DA
_geom_hbond_distance_DH
_geom_hbond_distance_HA
_geom_hbond_angle_DHA
_geom_hbond_publ_flag
N3 H3A O2 2_657 2.995(14) 0.870 2.281 139.2 no
N3 H3B O1 2_757 2.974(11) 0.870 2.149 158.2 no
N4 H4A O1 1_455 2.852(12) 0.900 1.970 166.0 no
N4 H4B O3 . 2.834(12) 0.900 1.936 175.6 no
N4 H4C O4 . 2.681(11) 0.900 1.805 163.5 no

loop_
_geom_torsion_atom_site_label_1
_geom_torsion_atom_site_label_2
_geom_torsion_atom_site_label_3
_geom_torsion_atom_site_label_4
_geom_torsion
C4 N1 N2 C7 178.2(7)
O2 S1 C1 C2 160.5(7)
O1 S1 C1 C2 37.9(8)
O3 S1 C1 C2 -79.4(8)
O2 S1 C1 C6 -22.9(9)
O1 S1 C1 C6 -145.4(8)
O3 S1 C1 C6 97.3(8)
C6 C1 C2 C3 -0.1(14)
S1 C1 C2 C3 176.6(8)
C1 C2 C3 C4 -0.8(15)
C2 C3 C4 C5 2.1(15)
C2 C3 C4 N1 179.5(9)
N2 N1 C4 C5 -9.2(13)
N2 N1 C4 C3 173.6(9)
C3 C4 C5 C6 -2.6(15)
N1 C4 C5 C6 -179.6(9)
C4 C5 C6 C1 1.6(15)
C2 C1 C6 C5 -0.3(14)
S1 C1 C6 C5 -177.0(7)
N1 N2 C7 C8 0.8(14)
N1 N2 C7 C12 -179.4(9)
C12 C7 C8 C9 3.5(17)
N2 C7 C8 C9 -176.7(10)
C7 C8 C9 C10 -3.7(18)
C8 C9 C10 N3 -178.0(10)
C8 C9 C10 C11 2.7(17)
N3 C10 C11 C12 179.3(11)
C9 C10 C11 C12 -1.4(17)
C10 C11 C12 C7 1.1(16)
C8 C7 C12 C11 -2.1(16)
N2 C7 C12 C11 178.1(9)
C18 C13 C14 C15 -0.8(15)
C19 C13 C14 C15 177.5(10)
C13 C14 C15 C16 0.2(17)
C14 C15 C16 C17 0.8(19)
C14 C15 C16 Cl1 -180.0(9)
C15 C16 C17 C18 -1.1(19)
Cl1 C16 C17 C18 179.7(8)
C14 C13 C18 C17 0.5(16)
C19 C13 C18 C17 -177.9(10)
C16 C17 C18 C13 0.5(17)
C18 C13 C19 N4 -124.8(11)
C14 C13 C19 N4 56.9(12)
C18 C13 C19 C20 113.3(12)
C14 C13 C19 C20 -65.0(12)
